data_4303530
loop_
_publ_author_name
'Jian-Kai Cheng'
'Jian Zhang'
'Pei-Xiu Yin'
'Qi-Pu Lin'
'Zhao-Ji Li'
'Yuan-Gen Yao'

_publ_section_title
;
Temperature-Controlled Syntheses of Substituted 1,2,4-Triazolelead(II)
Complexes: Active Lone Pair and N-H...X (X = Cl, Br, I) Hydrogen Bonds
;
_journal_name_full 'Inorganic Chemistry'
_journal_page_first 9992
_journal_page_last 9994
_journal_paper_doi 10.1021/ic901653y
_journal_volume 48
_journal_year 2009
_chemical_formula_moiety 'C2 H N3 Pb S '
_chemical_formula_sum 'C2 H N3 Pb S'
_chemical_formula_weight 306.33
_chemical_name_systematic
;
 ?
;
_space_group_IT_number 61
_symmetry_cell_setting orthorhombic
_symmetry_space_group_name_Hall '-P 2ac 2ab'
_symmetry_space_group_name_H-M 'P b c a'
_atom_sites_solution_hydrogens geom
_atom_sites_solution_primary direct
_atom_sites_solution_secondary difmap
_audit_creation_method SHELXL-97
_cell_angle_alpha 90.00
_cell_angle_beta 90.00
_cell_angle_gamma 90.00
_cell_formula_units_Z 8
_cell_length_a 8.8582(13)
_cell_length_b 8.4826(9)
_cell_length_c 13.0291(15)
_cell_measurement_reflns_used 919
_cell_measurement_temperature 296(2)
_cell_measurement_theta_max 27.50
_cell_measurement_theta_min 3.13
_cell_volume 979.0(2)
_computing_cell_refinement CrystalClear
_computing_data_collection 'CrystalClear (Rigaku, 2007)'
_computing_data_reduction CrystalClear
_computing_molecular_graphics 'SHELXTL (Bruker, 2002)'
_computing_publication_material SHELXTL
_computing_structure_refinement 'SHELXL97 (Sheldrick, 1997)'
_computing_structure_solution 'SHELXS97 (Sheldrick, 1997)'
_diffrn_ambient_temperature 296(2)
_diffrn_measured_fraction_theta_full 0.998
_diffrn_measured_fraction_theta_max 0.998
_diffrn_measurement_device_type 'Rigaku Mercury CCD diffractometer'
_diffrn_measurement_method '\w scans'
_diffrn_radiation_monochromator graphite
_diffrn_radiation_source 'fine-focus sealed tube'
_diffrn_radiation_type MoK\a
_diffrn_radiation_wavelength 0.71073
_diffrn_reflns_av_R_equivalents 0.1099
_diffrn_reflns_av_sigmaI/netI 0.0581
_diffrn_reflns_limit_h_max 11
_diffrn_reflns_limit_h_min -8
_diffrn_reflns_limit_k_max 10
_diffrn_reflns_limit_k_min -11
_diffrn_reflns_limit_l_max 16
_diffrn_reflns_limit_l_min -16
_diffrn_reflns_number 6923
_diffrn_reflns_theta_full 27.50
_diffrn_reflns_theta_max 27.50
_diffrn_reflns_theta_min 3.13
_diffrn_standards_decay_% 0
_diffrn_standards_interval_count 0
_diffrn_standards_interval_time .
_diffrn_standards_number 0
_exptl_absorpt_coefficient_mu 34.741
_exptl_absorpt_correction_T_max .124
_exptl_absorpt_correction_T_min .05
_exptl_absorpt_correction_type empirical
_exptl_absorpt_process_details 'SADABS (Sheldrick, 1996)'
_exptl_crystal_colour Colorless
_exptl_crystal_density_diffrn 4.157
_exptl_crystal_density_method 'not measured'
_exptl_crystal_description prism
_exptl_crystal_F_000 1056
_exptl_crystal_size_max .20
_exptl_crystal_size_mid .08
_exptl_crystal_size_min .06
_refine_diff_density_max 3.375
_refine_diff_density_min -3.245
_refine_diff_density_rms 0.547
_refine_ls_extinction_coef 0.0019(3)
_refine_ls_extinction_expression Fc^*^=kFc[1+0.001xFc^2^\l^3^/sin(2\q)]^-1/4^
_refine_ls_extinction_method SHELXL
_refine_ls_goodness_of_fit_ref 1.064
_refine_ls_hydrogen_treatment constr
_refine_ls_matrix_type full
_refine_ls_number_parameters 65
_refine_ls_number_reflns 1125
_refine_ls_number_restraints 0
_refine_ls_restrained_S_all 1.064
_refine_ls_R_factor_gt 0.0465
_refine_ls_shift/su_max 0.001
_refine_ls_shift/su_mean 0.000
_refine_ls_structure_factor_coef Fsqd
_refine_ls_weighting_details 'calc w=1/[\s^2^(Fo^2^)+(0.0830P)^2^+0.0000P] where P=(Fo^2^+2Fc^2^)/3'
_refine_ls_weighting_scheme calc
_refine_ls_wR_factor_gt 0.1221
_refine_ls_wR_factor_ref 0.1272
_reflns_number_gt 1012
_reflns_number_total 1125
_reflns_threshold_expression I>2\s(I)
_cod_data_source_file ic901653y_si_001_4.cif
_cod_data_source_block 4
_cod_depositor_comments
;
The following automatic conversions were performed:
'_symmetry_cell_setting' value 'Orthorhombic' changed to 'orthorhombic'
according to '/home/saulius/struct/CIF-dictionaries/cif_core.dic'
dictionary named 'cif_core.dic' version 2.4.1 from 2010-06-29.

Automatic conversion script
Id: cif_fix_enum 1527 2010-12-29 10:47:43Z saulius 
;
_cod_database_code 4303530
_refine_ls_r_factor_ref 0.0510

loop_
_symmetry_equiv_pos_as_xyz
'x, y, z'
'-x+1/2, -y, z+1/2'
'-x, y+1/2, -z+1/2'
'x+1/2, -y+1/2, -z'
'-x, -y, -z'
'x-1/2, y, -z-1/2'
'x, -y-1/2, z-1/2'
'-x-1/2, y-1/2, z'

loop_
_atom_site_label
_atom_site_type_symbol
_atom_site_fract_x
_atom_site_fract_y
_atom_site_fract_z
_atom_site_U_iso_or_equiv
_atom_site_adp_type
_atom_site_occupancy
_atom_site_symmetry_multiplicity
_atom_site_calc_flag
_atom_site_refinement_flags
_atom_site_disorder_assembly
_atom_site_disorder_group
Pb1 Pb 0.52438(4) 0.38109(4) 0.82112(3) 0.0167(3) Uani 1 1 d . . .
S1 S 0.7330(3) 0.3821(2) 1.2700(2) 0.0202(6) Uani 1 1 d . . .
N1 N 0.6725(12) 0.3777(9) 0.9770(6) 0.0245(19) Uani 1 1 d . . .
N2 N 0.6241(10) 0.4125(9) 1.0770(6) 0.0205(17) Uani 1 1 d . . .
N3 N 0.8547(10) 0.3052(10) 1.0830(6) 0.0250(17) Uani 1 1 d . . .
C1 C 0.7373(10) 0.3667(7) 1.1369(8) 0.0140(19) Uani 1 1 d . . .
C2 C 0.8113(12) 0.3154(13) 0.9840(7) 0.031(2) Uani 1 1 d . . .
H2 H 0.8695 0.2836 0.9284 0.038 Uiso 1 1 calc R . .

loop_
_atom_site_aniso_label
_atom_site_aniso_U_11
_atom_site_aniso_U_22
_atom_site_aniso_U_33
_atom_site_aniso_U_23
_atom_site_aniso_U_13
_atom_site_aniso_U_12
Pb1 0.0126(4) 0.0239(4) 0.0137(3) -0.00028(12) -0.00051(11) 0.00061(10)
S1 0.0203(13) 0.0260(13) 0.0143(10) 0.0031(7) -0.0031(10) -0.0058(8)
N1 0.020(5) 0.038(4) 0.016(4) -0.003(3) -0.002(4) 0.003(3)
N2 0.021(4) 0.023(3) 0.017(4) 0.000(3) 0.002(4) 0.004(3)
N3 0.023(4) 0.037(4) 0.016(4) -0.005(3) 0.002(4) 0.010(3)
C1 0.012(4) 0.011(4) 0.020(5) -0.001(3) 0.002(4) -0.002(3)
C2 0.031(6) 0.051(6) 0.012(4) 0.000(4) -0.004(4) 0.017(5)

loop_
_atom_type_symbol
_atom_type_description
_atom_type_scat_dispersion_real
_atom_type_scat_dispersion_imag
_atom_type_scat_source
C C 0.0033 0.0016 'International Tables Vol C Tables 4.2.6.8 and 6.1.1.4'
H H 0.0000 0.0000 'International Tables Vol C Tables 4.2.6.8 and 6.1.1.4'
N N 0.0061 0.0033 'International Tables Vol C Tables 4.2.6.8 and 6.1.1.4'
S S 0.1246 0.1234 'International Tables Vol C Tables 4.2.6.8 and 6.1.1.4'
Pb Pb -3.3944 10.1111 'International Tables Vol C Tables 4.2.6.8 and 6.1.1.4'

loop_
_geom_angle_atom_site_label_1
_geom_angle_atom_site_label_2
_geom_angle_atom_site_label_3
_geom_angle
_geom_angle_site_symmetry_1
_geom_angle_site_symmetry_3
_geom_angle_publ_flag
N1 Pb1 N3 84.2(3) . 4_457 ?
N1 Pb1 N2 81.5(3) . 5_667 ?
N3 Pb1 N2 82.2(3) 4_457 5_667 ?
N1 Pb1 S1 80.9(2) . 7_565 ?
N3 Pb1 S1 90.6(2) 4_457 7_565 ?
N2 Pb1 S1 161.55(18) 5_667 7_565 ?
N1 Pb1 S1 78.9(2) . 2_664 ?
N3 Pb1 S1 162.67(19) 4_457 2_664 ?
N2 Pb1 S1 91.4(2) 5_667 2_664 ?
S1 Pb1 S1 90.44(3) 7_565 2_664 ?
C1 S1 Pb1 100.4(3) . 7_566 ?
C1 S1 Pb1 104.8(3) . 2_665 ?
Pb1 S1 Pb1 153.30(11) 7_566 2_665 ?
C2 N1 N2 107.4(8) . . ?
C2 N1 Pb1 124.0(6) . . ?
N2 N1 Pb1 127.7(7) . . ?
C1 N2 N1 104.7(8) . . ?
C1 N2 Pb1 106.4(6) . 5_667 ?
N1 N2 Pb1 141.4(6) . 5_667 ?
C2 N3 C1 104.6(8) . . ?
C2 N3 Pb1 133.3(6) . 4_557 ?
C1 N3 Pb1 116.2(6) . 4_557 ?
N2 C1 N3 112.7(9) . . ?
N2 C1 S1 123.2(7) . . ?
N3 C1 S1 124.1(7) . . ?
N1 C2 N3 110.6(9) . . ?
N1 C2 H2 124.7 . . ?
N3 C2 H2 124.7 . . ?

loop_
_geom_bond_atom_site_label_1
_geom_bond_atom_site_label_2
_geom_bond_distance
_geom_bond_site_symmetry_2
_geom_bond_publ_flag
Pb1 N1 2.418(9) . ?
Pb1 N3 2.514(8) 4_457 ?
Pb1 N2 2.561(8) 5_667 ?
Pb1 S1 2.974(2) 7_565 ?
Pb1 S1 3.016(2) 2_664 ?
S1 C1 1.740(10) . ?
S1 Pb1 2.974(2) 7_566 ?
S1 Pb1 3.016(2) 2_665 ?
N1 C2 1.342(15) . ?
N1 N2 1.403(11) . ?
N2 C1 1.328(13) . ?
N2 Pb1 2.561(8) 5_667 ?
N3 C2 1.348(12) . ?
N3 C1 1.359(12) . ?
N3 Pb1 2.514(8) 4_557 ?
C2 H2 0.9300 . ?

loop_
_geom_torsion_atom_site_label_1
_geom_torsion_atom_site_label_2
_geom_torsion_atom_site_label_3
_geom_torsion_atom_site_label_4
_geom_torsion
_geom_torsion_site_symmetry_1
_geom_torsion_site_symmetry_2
_geom_torsion_site_symmetry_3
_geom_torsion_site_symmetry_4
_geom_torsion_publ_flag
N3 Pb1 N1 C2 113.0(8) 4_457 . . . ?
N2 Pb1 N1 C2 -164.0(9) 5_667 . . . ?
S1 Pb1 N1 C2 21.4(8) 7_565 . . . ?
S1 Pb1 N1 C2 -70.8(8) 2_664 . . . ?
N3 Pb1 N1 N2 -55.0(7) 4_457 . . . ?
N2 Pb1 N1 N2 28.0(8) 5_667 . . . ?
S1 Pb1 N1 N2 -146.6(7) 7_565 . . . ?
S1 Pb1 N1 N2 121.1(7) 2_664 . . . ?
C2 N1 N2 C1 -0.6(10) . . . . ?
Pb1 N1 N2 C1 169.0(5) . . . . ?
C2 N1 N2 Pb1 142.3(9) . . . 5_667 ?
Pb1 N1 N2 Pb1 -48.1(13) . . . 5_667 ?
N1 N2 C1 N3 0.0(9) . . . . ?
Pb1 N2 C1 N3 -156.9(6) 5_667 . . . ?
N1 N2 C1 S1 -179.2(6) . . . . ?
Pb1 N2 C1 S1 23.9(8) 5_667 . . . ?
C2 N3 C1 N2 0.6(10) . . . . ?
Pb1 N3 C1 N2 -156.1(6) 4_557 . . . ?
C2 N3 C1 S1 179.8(7) . . . . ?
Pb1 N3 C1 S1 23.1(9) 4_557 . . . ?
Pb1 S1 C1 N2 74.7(6) 7_566 . . . ?
Pb1 S1 C1 N2 -114.3(6) 2_665 . . . ?
Pb1 S1 C1 N3 -104.4(7) 7_566 . . . ?
Pb1 S1 C1 N3 66.6(7) 2_665 . . . ?
N2 N1 C2 N3 1.0(12) . . . . ?
Pb1 N1 C2 N3 -169.1(7) . . . . ?
C1 N3 C2 N1 -1.0(12) . . . . ?
Pb1 N3 C2 N1 149.8(7) 4_557 . . . ?
